data_2235078
loop_
_publ_author_name
'Arnold, Nicole'
'Braunschweig, Holger'
'Damme, Alexander'

_publ_section_title
;
 Bis(\m-diisopropylphosphanido-\k^2^<i>P</i>:<i>P</i>)bis[hydrido(triisopropylphosphane-\k<i>P</i>)platinum(II)]
;
_journal_coeditor_code HP2036
_journal_issue 6
_journal_name_full 'Acta Crystallographica Section E'
_journal_page_first m808
_journal_paper_doi 10.1107/S1600536812022829
_journal_volume 68
_journal_year 2012
_chemical_formula_iupac '[Pt2 (C6 H14 P)2 H2 (C9 H21 P)2]'
_chemical_formula_moiety 'C30 H72 P4 Pt2'
_chemical_formula_sum 'C30 H72 P4 Pt2'
_chemical_formula_weight 946.94
_chemical_name_systematic
;
 Bis(\m-diisopropylphosphanido-
\k^2^<i>P</i>:<i>P</i>)bis[hydrido(triisopropylphosphane-
\k<i>P</i>)platinum(II)]
;
_space_group_IT_number 14
_symmetry_cell_setting monoclinic
_symmetry_space_group_name_Hall '-P 2yn'
_symmetry_space_group_name_H-M 'P 1 21/n 1'
_atom_sites_solution_hydrogens geom
_atom_sites_solution_primary direct
_atom_sites_solution_secondary difmap
_audit_creation_method SHELXL-97
_cell_angle_alpha 90.00
_cell_angle_beta 90.097(2)
_cell_angle_gamma 90.00
_cell_formula_units_Z 2
_cell_length_a 8.8301(3)
_cell_length_b 14.8153(5)
_cell_length_c 14.1688(5)
_cell_measurement_reflns_used 8162
_cell_measurement_temperature 100(2)
_cell_measurement_theta_max 26.69
_cell_measurement_theta_min 2.69
_cell_volume 1853.57(11)
_computing_cell_refinement 'SAINT-Plus (Bruker, 2010)'
_computing_data_collection 'APEX2 (Bruker, 2010)'
_computing_data_reduction 'SAINT-Plus (Bruker, 2010)'
_computing_molecular_graphics 'XP in SHELXTL (Sheldrick, 2008)'
_computing_publication_material 'SHELXL97 (Sheldrick, 2008)'
_computing_structure_refinement 'SHELXL97 (Sheldrick, 2008)'
_computing_structure_solution 'SHELXS97 (Sheldrick, 2008)'
_diffrn_ambient_temperature 100(2)
_diffrn_detector_area_resol_mean 8.333
_diffrn_measured_fraction_theta_full 1.000
_diffrn_measured_fraction_theta_max 1.000
_diffrn_measurement_device_type 'Bruker X8 APEXII'
_diffrn_measurement_method '\f and \w scans'
_diffrn_radiation_monochromator 'multi-layer mirror'
_diffrn_radiation_source 'rotating anode'
_diffrn_radiation_type MoK\a
_diffrn_radiation_wavelength 0.71073
_diffrn_reflns_av_R_equivalents 0.0509
_diffrn_reflns_av_sigmaI/netI 0.0284
_diffrn_reflns_limit_h_max 11
_diffrn_reflns_limit_h_min -11
_diffrn_reflns_limit_k_max 18
_diffrn_reflns_limit_k_min -18
_diffrn_reflns_limit_l_max 17
_diffrn_reflns_limit_l_min -17
_diffrn_reflns_number 38282
_diffrn_reflns_theta_full 26.00
_diffrn_reflns_theta_max 26.75
_diffrn_reflns_theta_min 1.99
_exptl_absorpt_coefficient_mu 7.729
_exptl_absorpt_correction_T_max 0.7454
_exptl_absorpt_correction_T_min 0.3602
_exptl_absorpt_correction_type multi-scan
_exptl_absorpt_process_details '(SADABS; Bruker, 2008)'
_exptl_crystal_colour colourless
_exptl_crystal_density_diffrn 1.697
_exptl_crystal_density_method 'not measured'
_exptl_crystal_description needle
_exptl_crystal_F_000 936
_exptl_crystal_size_max 0.53
_exptl_crystal_size_mid 0.13
_exptl_crystal_size_min 0.11
_refine_diff_density_max 0.719
_refine_diff_density_min -0.657
_refine_ls_extinction_method none
_refine_ls_goodness_of_fit_ref 1.026
_refine_ls_hydrogen_treatment mixed
_refine_ls_matrix_type full
_refine_ls_number_parameters 177
_refine_ls_number_reflns 3943
_refine_ls_number_restraints 0
_refine_ls_restrained_S_all 1.026
_refine_ls_R_factor_all 0.0230
_refine_ls_R_factor_gt 0.0178
_refine_ls_shift/su_max 0.009
_refine_ls_shift/su_mean 0.000
_refine_ls_structure_factor_coef Fsqd
_refine_ls_weighting_details 'calc w=1/[\s^2^(Fo^2^)+(0.0141P)^2^+0.9947P] where P=(Fo^2^+2Fc^2^)/3'
_refine_ls_weighting_scheme calc
_refine_ls_wR_factor_gt 0.0369
_refine_ls_wR_factor_ref 0.0382
_reflns_number_gt 3478
_reflns_number_total 3943
_reflns_threshold_expression I>2sigma(I)
_cod_data_source_file hp2036.cif
_cod_data_source_block I
_cod_original_sg_symbol_H-M 'P 21/n'
_cod_database_code 2235078
_cod_database_fobs_code 2235078

loop_
_symmetry_equiv_pos_as_xyz
'x, y, z'
'-x+1/2, y+1/2, -z+1/2'
'-x, -y, -z'
'x-1/2, -y-1/2, z-1/2'

loop_
_atom_site_type_symbol
_atom_site_label
_atom_site_fract_x
_atom_site_fract_y
_atom_site_fract_z
_atom_site_U_iso_or_equiv
_atom_site_adp_type
_atom_site_calc_flag
_atom_site_refinement_flags
_atom_site_occupancy
_atom_site_symmetry_multiplicity
Pt Pt1 0.068246(11) 1.032840(7) 0.882448(6) 0.00916(4) Uani d . 1 1
P P3 0.15611(8) 0.99092(5) 0.73662(5) 0.01104(15) Uani d . 1 1
C C4 0.0188(3) 1.01911(19) 0.64139(19) 0.0155(6) Uani d . 1 1
H H4 0.0570 0.9925 0.5811 0.019 Uiso calc R 1 1
C C5 -0.1344(3) 0.9764(2) 0.6632(2) 0.0230(7) Uani d . 1 1
H H5A -0.1717 0.9993 0.7238 0.034 Uiso calc R 1 1
H H5B -0.1233 0.9107 0.6667 0.034 Uiso calc R 1 1
H H5C -0.2067 0.9918 0.6132 0.034 Uiso calc R 1 1
C C6 0.0005(3) 1.1205(2) 0.6271(2) 0.0218(7) Uani d . 1 1
H H6A -0.0818 1.1318 0.5822 0.033 Uiso calc R 1 1
H H6B 0.0951 1.1457 0.6023 0.033 Uiso calc R 1 1
H H6C -0.0234 1.1491 0.6876 0.033 Uiso calc R 1 1
C C7 0.3257(3) 1.05748(19) 0.70284(18) 0.0141(6) Uani d . 1 1
H H7 0.2888 1.1209 0.6953 0.017 Uiso calc R 1 1
C C8 0.3981(3) 1.0330(2) 0.60752(19) 0.0195(7) Uani d . 1 1
H H8A 0.4768 1.0773 0.5921 0.029 Uiso calc R 1 1
H H8B 0.3202 1.0334 0.5581 0.029 Uiso calc R 1 1
H H8C 0.4434 0.9727 0.6116 0.029 Uiso calc R 1 1
C C9 0.4449(3) 1.0616(2) 0.7817(2) 0.0199(7) Uani d . 1 1
H H9A 0.4974 1.0034 0.7859 0.030 Uiso calc R 1 1
H H9B 0.3951 1.0747 0.8419 0.030 Uiso calc R 1 1
H H9C 0.5184 1.1093 0.7675 0.030 Uiso calc R 1 1
C C10 0.1983(3) 0.86919(18) 0.71777(19) 0.0156(6) Uani d . 1 1
H H10 0.1209 0.8361 0.7558 0.019 Uiso calc R 1 1
C C11 0.3510(3) 0.8423(2) 0.7605(2) 0.0212(7) Uani d . 1 1
H H11A 0.3587 0.7763 0.7627 0.032 Uiso calc R 1 1
H H11B 0.3591 0.8667 0.8246 0.032 Uiso calc R 1 1
H H11C 0.4331 0.8666 0.7215 0.032 Uiso calc R 1 1
C C12 0.1825(4) 0.8318(2) 0.6177(2) 0.0235(7) Uani d . 1 1
H H12A 0.2552 0.8620 0.5761 0.035 Uiso calc R 1 1
H H12B 0.0794 0.8427 0.5946 0.035 Uiso calc R 1 1
H H12C 0.2028 0.7668 0.6181 0.035 Uiso calc R 1 1
P P13 0.00800(7) 0.90365(5) 0.97455(5) 0.01004(14) Uani d . 1 1
C C14 -0.1496(3) 0.82851(18) 0.93640(18) 0.0141(6) Uani d . 1 1
H H14 -0.1686 0.7858 0.9897 0.017 Uiso calc R 1 1
C C15 -0.2950(3) 0.8827(2) 0.9230(2) 0.0220(7) Uani d . 1 1
H H15A -0.2809 0.9267 0.8721 0.033 Uiso calc R 1 1
H H15B -0.3194 0.9145 0.9817 0.033 Uiso calc R 1 1
H H15C -0.3782 0.8418 0.9066 0.033 Uiso calc R 1 1
C C16 -0.1193(3) 0.7706(2) 0.8494(2) 0.0197(7) Uani d . 1 1
H H16A -0.2015 0.7268 0.8415 0.030 Uiso calc R 1 1
H H16B -0.0231 0.7385 0.8573 0.030 Uiso calc R 1 1
H H16C -0.1139 0.8094 0.7934 0.030 Uiso calc R 1 1
C C17 0.1654(3) 0.82156(18) 0.99243(18) 0.0129(6) Uani d . 1 1
H H17 0.1924 0.7960 0.9293 0.015 Uiso calc R 1 1
C C18 0.1266(3) 0.7430(2) 1.0573(2) 0.0222(7) Uani d . 1 1
H H18A 0.2147 0.7032 1.0633 0.033 Uiso calc R 1 1
H H18B 0.0414 0.7090 1.0307 0.033 Uiso calc R 1 1
H H18C 0.0987 0.7662 1.1197 0.033 Uiso calc R 1 1
C C19 0.3042(3) 0.8713(2) 1.0303(2) 0.0216(7) Uani d . 1 1
H H19A 0.2810 0.8971 1.0923 0.032 Uiso calc R 1 1
H H19B 0.3318 0.9199 0.9866 0.032 Uiso calc R 1 1
H H19C 0.3890 0.8290 1.0362 0.032 Uiso calc R 1 1
H H2 0.099(3) 1.131(2) 0.845(2) 0.040(9) Uiso d . 1 1

loop_
_atom_site_aniso_label
_atom_site_aniso_U_11
_atom_site_aniso_U_22
_atom_site_aniso_U_33
_atom_site_aniso_U_12
_atom_site_aniso_U_13
_atom_site_aniso_U_23
Pt1 0.01140(6) 0.00952(6) 0.00656(6) 0.00047(4) 0.00126(4) -0.00011(4)
P3 0.0133(4) 0.0122(4) 0.0076(3) 0.0013(3) 0.0004(3) -0.0003(3)
C4 0.0205(16) 0.0180(16) 0.0081(13) 0.0010(12) -0.0003(11) -0.0021(11)
C5 0.0195(17) 0.0312(19) 0.0182(15) -0.0033(14) -0.0068(13) -0.0003(13)
C6 0.0242(17) 0.0225(18) 0.0187(15) 0.0058(14) -0.0075(12) 0.0020(13)
C7 0.0161(15) 0.0142(15) 0.0118(14) -0.0016(12) 0.0010(11) 0.0002(11)
C8 0.0206(16) 0.0240(18) 0.0140(15) -0.0027(13) 0.0056(12) 0.0024(12)
C9 0.0155(16) 0.0264(17) 0.0179(15) -0.0036(13) -0.0011(12) 0.0028(13)
C10 0.0203(16) 0.0105(14) 0.0160(14) 0.0000(12) 0.0059(12) -0.0014(12)
C11 0.0253(17) 0.0175(17) 0.0208(16) 0.0049(13) 0.0050(13) 0.0028(13)
C12 0.0338(19) 0.0163(16) 0.0204(16) 0.0022(14) 0.0037(13) -0.0076(13)
P13 0.0118(4) 0.0099(3) 0.0085(3) 0.0007(3) 0.0010(3) -0.0005(3)
C14 0.0178(15) 0.0125(15) 0.0121(14) -0.0047(12) 0.0017(11) -0.0003(11)
C15 0.0154(16) 0.0255(18) 0.0250(16) -0.0012(13) -0.0018(12) -0.0051(14)
C16 0.0186(16) 0.0195(17) 0.0209(15) -0.0076(13) 0.0024(12) -0.0062(13)
C17 0.0150(15) 0.0111(15) 0.0125(13) 0.0039(11) 0.0023(11) -0.0006(11)
C18 0.0283(18) 0.0182(17) 0.0201(16) 0.0104(14) 0.0030(13) 0.0050(13)
C19 0.0155(16) 0.0229(17) 0.0265(17) 0.0036(13) -0.0028(12) -0.0021(14)

loop_
_atom_type_symbol
_atom_type_description
_atom_type_scat_dispersion_real
_atom_type_scat_dispersion_imag
_atom_type_scat_source
C C 0.0033 0.0016 'International Tables Vol C Tables 4.2.6.8 and 6.1.1.4'
H H 0.0000 0.0000 'International Tables Vol C Tables 4.2.6.8 and 6.1.1.4'
P P 0.1023 0.0942 'International Tables Vol C Tables 4.2.6.8 and 6.1.1.4'
Pt Pt -1.7033 8.3905 'International Tables Vol C Tables 4.2.6.8 and 6.1.1.4'

loop_
_geom_angle_atom_site_label_1
_geom_angle_atom_site_label_2
_geom_angle_atom_site_label_3
_geom_angle_site_symmetry_1
_geom_angle_site_symmetry_3
_geom_angle
P3 Pt1 P13 . 3_577 171.67(3)
P3 Pt1 P13 . . 110.66(2)
P13 Pt1 P13 3_577 . 77.47(3)
P3 Pt1 H2 . . 83.5(12)
P13 Pt1 H2 3_577 . 88.4(12)
P13 Pt1 H2 . . 165.8(12)
C7 P3 C4 . . 102.65(13)
C7 P3 C10 . . 108.41(13)
C4 P3 C10 . . 104.12(13)
C7 P3 Pt1 . . 111.26(9)
C4 P3 Pt1 . . 111.81(9)
C10 P3 Pt1 . . 117.37(9)
C6 C4 C5 . . 110.0(2)
C6 C4 P3 . . 112.7(2)
C5 C4 P3 . . 109.69(19)
C6 C4 H4 . . 108.1
C5 C4 H4 . . 108.1
P3 C4 H4 . . 108.1
C4 C5 H5A . . 109.5
C4 C5 H5B . . 109.5
H5A C5 H5B . . 109.5
C4 C5 H5C . . 109.5
H5A C5 H5C . . 109.5
H5B C5 H5C . . 109.5
C4 C6 H6A . . 109.5
C4 C6 H6B . . 109.5
H6A C6 H6B . . 109.5
C4 C6 H6C . . 109.5
H6A C6 H6C . . 109.5
H6B C6 H6C . . 109.5
C9 C7 C8 . . 111.3(2)
C9 C7 P3 . . 112.72(19)
C8 C7 P3 . . 115.95(19)
C9 C7 H7 . . 105.3
C8 C7 H7 . . 105.3
P3 C7 H7 . . 105.3
C7 C8 H8A . . 109.5
C7 C8 H8B . . 109.5
H8A C8 H8B . . 109.5
C7 C8 H8C . . 109.5
H8A C8 H8C . . 109.5
H8B C8 H8C . . 109.5
C7 C9 H9A . . 109.5
C7 C9 H9B . . 109.5
H9A C9 H9B . . 109.5
C7 C9 H9C . . 109.5
H9A C9 H9C . . 109.5
H9B C9 H9C . . 109.5
C12 C10 C11 . . 110.6(2)
C12 C10 P3 . . 117.8(2)
C11 C10 P3 . . 111.9(2)
C12 C10 H10 . . 105.1
C11 C10 H10 . . 105.1
P3 C10 H10 . . 105.1
C10 C11 H11A . . 109.5
C10 C11 H11B . . 109.5
H11A C11 H11B . . 109.5
C10 C11 H11C . . 109.5
H11A C11 H11C . . 109.5
H11B C11 H11C . . 109.5
C10 C12 H12A . . 109.5
C10 C12 H12B . . 109.5
H12A C12 H12B . . 109.5
C10 C12 H12C . . 109.5
H12A C12 H12C . . 109.5
H12B C12 H12C . . 109.5
C14 P13 C17 . . 101.90(12)
C14 P13 Pt1 . 3_577 106.05(9)
C17 P13 Pt1 . 3_577 111.17(9)
C14 P13 Pt1 . . 119.34(9)
C17 P13 Pt1 . . 115.63(9)
Pt1 P13 Pt1 3_577 . 102.53(3)
C16 C14 C15 . . 110.1(2)
C16 C14 P13 . . 116.01(19)
C15 C14 P13 . . 110.48(19)
C16 C14 H14 . . 106.6
C15 C14 H14 . . 106.6
P13 C14 H14 . . 106.6
C14 C15 H15A . . 109.5
C14 C15 H15B . . 109.5
H15A C15 H15B . . 109.5
C14 C15 H15C . . 109.5
H15A C15 H15C . . 109.5
H15B C15 H15C . . 109.5
C14 C16 H16A . . 109.5
C14 C16 H16B . . 109.5
H16A C16 H16B . . 109.5
C14 C16 H16C . . 109.5
H16A C16 H16C . . 109.5
H16B C16 H16C . . 109.5
C18 C17 C19 . . 109.8(2)
C18 C17 P13 . . 114.37(19)
C19 C17 P13 . . 109.31(19)
C18 C17 H17 . . 107.7
C19 C17 H17 . . 107.7
P13 C17 H17 . . 107.7
C17 C18 H18A . . 109.5
C17 C18 H18B . . 109.5
H18A C18 H18B . . 109.5
C17 C18 H18C . . 109.5
H18A C18 H18C . . 109.5
H18B C18 H18C . . 109.5
C17 C19 H19A . . 109.5
C17 C19 H19B . . 109.5
H19A C19 H19B . . 109.5
C17 C19 H19C . . 109.5
H19A C19 H19C . . 109.5
H19B C19 H19C . . 109.5

loop_
_geom_bond_atom_site_label_1
_geom_bond_atom_site_label_2
_geom_bond_site_symmetry_2
_geom_bond_distance
Pt1 P3 . 2.2940(7)
Pt1 P13 3_577 2.3343(7)
Pt1 P13 . 2.3773(7)
Pt1 H2 . 1.57(3)
P3 C7 . 1.857(3)
P3 C4 . 1.860(3)
P3 C10 . 1.861(3)
C4 C6 . 1.524(4)
C4 C5 . 1.526(4)
C4 H4 . 1.0000
C5 H5A . 0.9800
C5 H5B . 0.9800
C5 H5C . 0.9800
C6 H6A . 0.9800
C6 H6B . 0.9800
C6 H6C . 0.9800
C7 C9 . 1.534(4)
C7 C8 . 1.538(4)
C7 H7 . 1.0000
C8 H8A . 0.9800
C8 H8B . 0.9800
C8 H8C . 0.9800
C9 H9A . 0.9800
C9 H9B . 0.9800
C9 H9C . 0.9800
C10 C12 . 1.529(4)
C10 C11 . 1.530(4)
C10 H10 . 1.0000
C11 H11A . 0.9800
C11 H11B . 0.9800
C11 H11C . 0.9800
C12 H12A . 0.9800
C12 H12B . 0.9800
C12 H12C . 0.9800
P13 C14 . 1.862(3)
P13 C17 . 1.864(3)
P13 Pt1 3_577 2.3343(7)
C14 C16 . 1.526(4)
C14 C15 . 1.526(4)
C14 H14 . 1.0000
C15 H15A . 0.9800
C15 H15B . 0.9800
C15 H15C . 0.9800
C16 H16A . 0.9800
C16 H16B . 0.9800
C16 H16C . 0.9800
C17 C18 . 1.523(4)
C17 C19 . 1.527(4)
C17 H17 . 1.0000
C18 H18A . 0.9800
C18 H18B . 0.9800
C18 H18C . 0.9800
C19 H19A . 0.9800
C19 H19B . 0.9800
C19 H19C . 0.9800

loop_
_geom_torsion_atom_site_label_1
_geom_torsion_atom_site_label_2
_geom_torsion_atom_site_label_3
_geom_torsion_atom_site_label_4
_geom_torsion_site_symmetry_1
_geom_torsion_site_symmetry_4
_geom_torsion
P13 Pt1 P3 C7 3_577 . 31.4(2)
P13 Pt1 P3 C7 . . -135.55(10)
P13 Pt1 P3 C4 3_577 . -82.7(2)
P13 Pt1 P3 C4 . . 110.32(10)
P13 Pt1 P3 C10 3_577 . 157.11(18)
P13 Pt1 P3 C10 . . -9.88(11)
C7 P3 C4 C6 . . -51.8(2)
C10 P3 C4 C6 . . -164.7(2)
Pt1 P3 C4 C6 . . 67.6(2)
C7 P3 C4 C5 . . -174.7(2)
C10 P3 C4 C5 . . 72.3(2)
Pt1 P3 C4 C5 . . -55.3(2)
C4 P3 C7 C9 . . 167.9(2)
C10 P3 C7 C9 . . -82.4(2)
Pt1 P3 C7 C9 . . 48.1(2)
C4 P3 C7 C8 . . -62.2(2)
C10 P3 C7 C8 . . 47.5(2)
Pt1 P3 C7 C8 . . 178.02(18)
C7 P3 C10 C12 . . -81.7(2)
C4 P3 C10 C12 . . 27.1(3)
Pt1 P3 C10 C12 . . 151.27(19)
C7 P3 C10 C11 . . 48.1(2)
C4 P3 C10 C11 . . 156.87(19)
Pt1 P3 C10 C11 . . -79.0(2)
P3 Pt1 P13 C14 . . -65.19(10)
P13 Pt1 P13 C14 3_577 . 116.73(10)
P3 Pt1 P13 C17 . . 56.96(10)
P13 Pt1 P13 C17 3_577 . -121.13(10)
P3 Pt1 P13 Pt1 . 3_577 178.09(2)
P13 Pt1 P13 Pt1 3_577 3_577 0.0
C17 P13 C14 C16 . . -57.0(2)
Pt1 P13 C14 C16 3_577 . -173.41(19)
Pt1 P13 C14 C16 . . 71.7(2)
C17 P13 C14 C15 . . 176.81(19)
Pt1 P13 C14 C15 3_577 . 60.41(19)
Pt1 P13 C14 C15 . . -54.5(2)
C14 P13 C17 C18 . . -53.1(2)
Pt1 P13 C17 C18 3_577 . 59.6(2)
Pt1 P13 C17 C18 . . 175.91(17)
C14 P13 C17 C19 . . -176.60(19)
Pt1 P13 C17 C19 3_577 . -63.98(19)
Pt1 P13 C17 C19 . . 52.4(2)
